data_7127635
loop_
_publ_author_name
'Takemoto, Shin'
'Yoshii, Kaname'
'Yamano, Takahiro'
'Tsurusaki, Akihiro'
'Matsuzaka, Hiroyuki'

_publ_section_title
;
 Metal-metal multiple bond formation induced by \s-acceptor Lewis acid
 ligands.
;
_journal_issue 7
_journal_name_full 'Chemical communications (Cambridge, England)'
_journal_page_first 923
_journal_page_last 926
_journal_paper_doi 10.1039/d0cc07278h
_journal_volume 57
_journal_year 2021
_chemical_formula_moiety 'C35 H44 Cl2 F6 N2 O6 Ru2 S2 Sn'
_chemical_formula_sum 'C35 H44 Cl2 F6 N2 O6 Ru2 S2 Sn'
_chemical_formula_weight 1158.59
_space_group_crystal_system triclinic
_space_group_IT_number 2
_space_group_name_Hall '-P 1'
_space_group_name_H-M_alt 'P -1'
_atom_sites_solution_hydrogens geom
_atom_sites_solution_primary direct
_atom_sites_solution_secondary difmap
_audit_update_record
;
2020-10-29 deposited with the CCDC.	2020-12-18 downloaded from the CCDC.
;
_cell_angle_alpha 90.737(6)
_cell_angle_beta 94.454(7)
_cell_angle_gamma 104.508(7)
_cell_formula_units_Z 2
_cell_length_a 10.4804(7)
_cell_length_b 10.7740(8)
_cell_length_c 19.5872(14)
_cell_measurement_reflns_used 17837
_cell_measurement_temperature 173
_cell_measurement_theta_max 27.46
_cell_measurement_theta_min 3.02
_cell_volume 2133.5(3)
_computing_cell_refinement 'RAPID AUTO'
_computing_data_collection 'RAPID AUTO (Rigaku, ????)'
_computing_data_reduction 'RAPID AUTO'
_computing_molecular_graphics 'CrystalStructure 4.1.1'
_computing_publication_material 'CrystalStructure 4.1.1 (Rigaku, 2015)'
_computing_structure_refinement 'SHELXL97 (Sheldrick, 2008)'
_computing_structure_solution 'SHELXS97 (Sheldrick, 2008)'
_diffrn_ambient_temperature 173
_diffrn_detector_area_resol_mean 10.000
_diffrn_measured_fraction_theta_full 0.982
_diffrn_measured_fraction_theta_max 0.975
_diffrn_measurement_device_type 'Rigaku R-AXIS RAPID'
_diffrn_measurement_method \w
_diffrn_radiation_type 'Mo K\a'
_diffrn_radiation_wavelength 0.71075
_diffrn_reflns_av_R_equivalents 0.0379
_diffrn_reflns_Laue_measured_fraction_full 0.982
_diffrn_reflns_Laue_measured_fraction_max 0.975
_diffrn_reflns_limit_h_max 13
_diffrn_reflns_limit_h_min -13
_diffrn_reflns_limit_k_max 13
_diffrn_reflns_limit_k_min -13
_diffrn_reflns_limit_l_max 25
_diffrn_reflns_limit_l_min -25
_diffrn_reflns_number 19784
_diffrn_reflns_point_group_measured_fraction_full 0.982
_diffrn_reflns_point_group_measured_fraction_max 0.975
_diffrn_reflns_theta_full 25.242
_diffrn_reflns_theta_max 27.458
_diffrn_reflns_theta_min 3.020
_diffrn_standards_number 0
_exptl_absorpt_coefficient_mu 1.573
_exptl_absorpt_correction_T_max 0.984
_exptl_absorpt_correction_T_min 0.580
_exptl_absorpt_correction_type multi-scan
_exptl_absorpt_process_details 'ABSCOR (Rigaku, 1995)'
_exptl_crystal_colour black
_exptl_crystal_density_diffrn 1.803
_exptl_crystal_density_method 'not measured'
_exptl_crystal_description platelet
_exptl_crystal_F_000 1148.00
_exptl_crystal_size_max 0.400
_exptl_crystal_size_mid 0.300
_exptl_crystal_size_min 0.010
_refine_diff_density_max 1.69
_refine_diff_density_min -2.28
_refine_ls_extinction_method none
_refine_ls_goodness_of_fit_ref 1.315
_refine_ls_hydrogen_treatment constr
_refine_ls_number_parameters 505
_refine_ls_number_reflns 9517
_refine_ls_number_restraints 0
_refine_ls_R_factor_all 0.0731
_refine_ls_R_factor_gt 0.0604
_refine_ls_shift/su_max 0.001
_refine_ls_structure_factor_coef Fsqd
_refine_ls_weighting_details 'w = 1/[\s^2^(Fo^2^)+37.5564P] where P=(Fo^2^+2Fc^2^)/3'
_refine_ls_weighting_scheme calc
_refine_ls_wR_factor_gt 0.1670
_refine_ls_wR_factor_ref 0.1718
_reflns_Friedel_coverage 0.000
_reflns_number_gt 8117
_reflns_number_total 9517
_reflns_threshold_expression F^2^>2.0\s(F^2^)
_cod_data_source_file d0cc07278h2.cif
_cod_data_source_block Ru2SnOTf2-1
_cod_depositor_comments 'Adding full bibliography for 7127634--7127637.cif.'
_cod_database_code 7127635

loop_
_space_group_symop_id
_space_group_symop_operation_xyz
1 +X,+Y,+Z
2 -X,-Y,-Z

loop_
_atom_site_label
_atom_site_type_symbol
_atom_site_fract_x
_atom_site_fract_y
_atom_site_fract_z
_atom_site_U_iso_or_equiv
_atom_site_adp_type
_atom_site_occupancy
_atom_site_site_symmetry_order
_atom_site_calc_flag
_atom_site_refinement_flags_posn
_atom_site_refinement_flags_adp
_atom_site_refinement_flags_occupancy
_atom_site_disorder_assembly
_atom_site_disorder_group
Sn1 Sn 0.46431(5) 0.46218(6) 0.23758(3) 0.01692(14) Uani 1 1 d . . . . .
Ru1 Ru 0.20833(6) 0.43805(6) 0.18389(3) 0.01217(14) Uani 1 1 d . . . . .
Ru2 Ru 0.23867(6) 0.31608(6) 0.28395(3) 0.01283(14) Uani 1 1 d . . . . .
Cl1 Cl 0.2170(7) 0.9805(5) 0.4772(2) 0.1036(19) Uani 1 1 d . . . . .
Cl2 Cl 0.2396(4) 0.7376(4) 0.5308(2) 0.0611(9) Uani 1 1 d . . . . .
S1 S 0.6030(2) 0.2792(2) 0.12935(11) 0.0205(4) Uani 1 1 d . . . . .
S2 S 0.5226(2) 0.7633(2) 0.35566(12) 0.0239(5) Uani 1 1 d . . . . .
F1 F 0.4478(6) 0.1321(6) 0.0330(3) 0.0385(14) Uani 1 1 d . . . . .
F2 F 0.6497(7) 0.1180(7) 0.0400(4) 0.0517(19) Uani 1 1 d . . . . .
F3 F 0.5186(8) 0.0294(6) 0.1147(4) 0.0498(18) Uani 1 1 d . . . . .
F4 F 0.7079(7) 0.9679(7) 0.3333(4) 0.059(2) Uani 1 1 d . . . . .
F5 F 0.7244(7) 0.7956(8) 0.2809(5) 0.065(2) Uani 1 1 d . . . . .
F6 F 0.5789(7) 0.8928(7) 0.2449(4) 0.0506(18) Uani 1 1 d . . . . .
O1 O 0.4805(6) 0.2794(6) 0.1608(3) 0.0261(14) Uani 1 1 d . . . . .
O2 O 0.6367(7) 0.3775(7) 0.0805(4) 0.0323(15) Uani 1 1 d . . . . .
O3 O 0.7068(7) 0.2606(7) 0.1766(4) 0.0319(16) Uani 1 1 d . . . . .
O4 O 0.4513(7) 0.6575(7) 0.3098(4) 0.0317(15) Uani 1 1 d . . . . .
O5 O 0.6041(8) 0.7282(9) 0.4098(4) 0.049(2) Uani 1 1 d . . . . .
O6 O 0.4425(8) 0.8472(7) 0.3732(4) 0.044(2) Uani 1 1 d . . . . .
N1 N 0.2085(6) 0.2460(7) 0.1837(3) 0.0150(13) Uani 1 1 d . . . . .
H1 H 0.2932 0.2345 0.1676 0.018 Uiso 1 1 calc R U . . .
N2 N 0.1922(6) 0.4920(6) 0.2838(3) 0.0134(13) Uani 1 1 d . . . . .
H2 H 0.2719 0.5612 0.3006 0.016 Uiso 1 1 calc R U . . .
C1 C 0.3033(9) 0.5753(8) 0.1037(4) 0.0200(17) Uani 1 1 d . . . . .
C2 C 0.2269(9) 0.4593(8) 0.0712(4) 0.0194(17) Uani 1 1 d . . . . .
C3 C 0.0898(8) 0.4446(8) 0.0842(4) 0.0181(16) Uani 1 1 d . . . . .
C4 C 0.0843(8) 0.5504(8) 0.1268(4) 0.0172(16) Uani 1 1 d . . . . .
C5 C 0.2168(9) 0.6314(8) 0.1401(4) 0.0184(16) Uani 1 1 d . . . . .
C6 C 0.4481(9) 0.6340(10) 0.0965(5) 0.028(2) Uani 1 1 d . . . . .
H6A H 0.4773 0.7141 0.1242 0.034 Uiso 1 1 calc R U . . .
H6B H 0.4997 0.5740 0.1124 0.034 Uiso 1 1 calc R U . . .
H6C H 0.4615 0.6521 0.0483 0.034 Uiso 1 1 calc R U . . .
C7 C 0.2770(9) 0.3723(9) 0.0252(4) 0.0248(19) Uani 1 1 d . . . . .
H7A H 0.2041 0.2987 0.0095 0.030 Uiso 1 1 calc R U . . .
H7B H 0.3123 0.4195 -0.0144 0.030 Uiso 1 1 calc R U . . .
H7C H 0.3470 0.3420 0.0506 0.030 Uiso 1 1 calc R U . . .
C8 C -0.0263(9) 0.3433(9) 0.0536(5) 0.0241(19) Uani 1 1 d . . . . .
H8A H 0.0047 0.2815 0.0263 0.029 Uiso 1 1 calc R U . . .
H8B H -0.0762 0.2989 0.0903 0.029 Uiso 1 1 calc R U . . .
H8C H -0.0837 0.3831 0.0241 0.029 Uiso 1 1 calc R U . . .
C9 C -0.0399(9) 0.5819(9) 0.1467(5) 0.0242(19) Uani 1 1 d . . . . .
H9A H -0.0167 0.6596 0.1764 0.029 Uiso 1 1 calc R U . . .
H9B H -0.0926 0.5964 0.1054 0.029 Uiso 1 1 calc R U . . .
H9C H -0.0915 0.5104 0.1713 0.029 Uiso 1 1 calc R U . . .
C10 C 0.2530(10) 0.7569(8) 0.1791(5) 0.027(2) Uani 1 1 d . . . . .
H10A H 0.1746 0.7714 0.1988 0.032 Uiso 1 1 calc R U . . .
H10B H 0.3214 0.7556 0.2160 0.032 Uiso 1 1 calc R U . . .
H10C H 0.2868 0.8261 0.1482 0.032 Uiso 1 1 calc R U . . .
C11 C 0.1380(9) 0.1773(10) 0.3616(5) 0.028(2) Uani 1 1 d . . . . .
C12 C 0.2183(10) 0.2897(9) 0.3967(4) 0.025(2) Uani 1 1 d . . . . .
C13 C 0.3532(9) 0.3037(9) 0.3841(4) 0.0222(18) Uani 1 1 d . . . . .
C14 C 0.3566(9) 0.1980(9) 0.3396(4) 0.0221(18) Uani 1 1 d . . . . .
C15 C 0.2240(10) 0.1216(8) 0.3263(4) 0.0231(18) Uani 1 1 d . . . . .
C16 C -0.0068(11) 0.1222(14) 0.3651(7) 0.054(4) Uani 1 1 d . . . . .
H16A H -0.0426 0.1799 0.3928 0.065 Uiso 1 1 calc R U . . .
H16B H -0.0513 0.1123 0.3187 0.065 Uiso 1 1 calc R U . . .
H16C H -0.0217 0.0383 0.3861 0.065 Uiso 1 1 calc R U . . .
C17 C 0.1710(15) 0.3753(12) 0.4454(5) 0.049(3) Uani 1 1 d . . . . .
H17A H 0.2456 0.4461 0.4627 0.058 Uiso 1 1 calc R U . . .
H17B H 0.1028 0.4100 0.4212 0.058 Uiso 1 1 calc R U . . .
H17C H 0.1340 0.3254 0.4839 0.058 Uiso 1 1 calc R U . . .
C18 C 0.4707(12) 0.3981(10) 0.4180(5) 0.038(3) Uani 1 1 d . . . . .
H18A H 0.5511 0.3860 0.3994 0.046 Uiso 1 1 calc R U . . .
H18B H 0.4627 0.4853 0.4094 0.046 Uiso 1 1 calc R U . . .
H18C H 0.4757 0.3850 0.4675 0.046 Uiso 1 1 calc R U . . .
C19 C 0.4765(11) 0.1598(11) 0.3183(6) 0.034(2) Uani 1 1 d . . . . .
H19A H 0.5562 0.2272 0.3329 0.041 Uiso 1 1 calc R U . . .
H19B H 0.4820 0.0793 0.3397 0.041 Uiso 1 1 calc R U . . .
H19C H 0.4696 0.1478 0.2683 0.041 Uiso 1 1 calc R U . . .
C20 C 0.1862(13) -0.0055(10) 0.2875(6) 0.041(3) Uani 1 1 d . . . . .
H20A H 0.2642 -0.0213 0.2679 0.049 Uiso 1 1 calc R U . . .
H20B H 0.1517 -0.0739 0.3187 0.049 Uiso 1 1 calc R U . . .
H20C H 0.1180 -0.0040 0.2505 0.049 Uiso 1 1 calc R U . . .
C21 C 0.1007(8) 0.1438(8) 0.1571(4) 0.0172(16) Uani 1 1 d . . . . .
C22 C -0.0271(8) 0.1291(9) 0.1767(4) 0.0217(18) Uani 1 1 d . . . . .
H22 H -0.0443 0.1896 0.2082 0.026 Uiso 1 1 calc R U . . .
C23 C -0.1294(10) 0.0272(9) 0.1509(5) 0.029(2) Uani 1 1 d . . . . .
H23 H -0.2165 0.0191 0.1639 0.035 Uiso 1 1 calc R U . . .
C24 C -0.1044(11) -0.0626(9) 0.1060(6) 0.033(2) Uani 1 1 d . . . . .
H24 H -0.1741 -0.1335 0.0891 0.040 Uiso 1 1 calc R U . . .
C25 C 0.0216(11) -0.0496(10) 0.0858(6) 0.035(2) Uani 1 1 d . . . . .
H25 H 0.0383 -0.1109 0.0547 0.042 Uiso 1 1 calc R U . . .
C26 C 0.1240(10) 0.0535(9) 0.1110(5) 0.0247(19) Uani 1 1 d . . . . .
H26 H 0.2103 0.0627 0.0967 0.030 Uiso 1 1 calc R U . . .
C27 C 0.0761(8) 0.5176(8) 0.3087(4) 0.0173(16) Uani 1 1 d . . . . .
C28 C -0.0486(8) 0.4329(9) 0.2944(4) 0.0211(17) Uani 1 1 d . . . . .
H28 H -0.0575 0.3565 0.2676 0.025 Uiso 1 1 calc R U . . .
C29 C -0.1589(9) 0.4602(9) 0.3192(5) 0.0261(19) Uani 1 1 d . . . . .
H29 H -0.2433 0.4021 0.3099 0.031 Uiso 1 1 calc R U . . .
C30 C -0.1465(10) 0.5722(10) 0.3576(5) 0.029(2) Uani 1 1 d . . . . .
H30 H -0.2226 0.5916 0.3739 0.035 Uiso 1 1 calc R U . . .
C31 C -0.0225(10) 0.6559(10) 0.3722(5) 0.032(2) Uani 1 1 d . . . . .
H31 H -0.0135 0.7320 0.3992 0.038 Uiso 1 1 calc R U . . .
C32 C 0.0868(9) 0.6288(9) 0.3478(5) 0.0242(19) Uani 1 1 d . . . . .
H32 H 0.1711 0.6868 0.3577 0.029 Uiso 1 1 calc R U . . .
C33 C 0.5514(10) 0.1319(10) 0.0769(5) 0.029(2) Uani 1 1 d . . . . .
C34 C 0.6399(9) 0.8589(10) 0.3005(5) 0.031(2) Uani 1 1 d . . . . .
C35 C 0.3233(14) 0.8932(14) 0.5138(7) 0.055(3) Uani 1 1 d . . . . .
H35A H 0.3919 0.8905 0.4822 0.066 Uiso 1 1 calc R U . . .
H35B H 0.3682 0.9373 0.5570 0.066 Uiso 1 1 calc R U . . .

loop_
_atom_site_aniso_label
_atom_site_aniso_U_11
_atom_site_aniso_U_22
_atom_site_aniso_U_33
_atom_site_aniso_U_23
_atom_site_aniso_U_13
_atom_site_aniso_U_12
Sn1 0.0133(3) 0.0180(3) 0.0194(3) -0.0003(2) 0.0006(2) 0.0042(2)
Ru1 0.0132(3) 0.0118(3) 0.0124(3) 0.0004(2) 0.0010(2) 0.0048(2)
Ru2 0.0149(3) 0.0123(3) 0.0119(3) 0.0002(2) 0.0006(2) 0.0047(2)
Cl1 0.204(6) 0.072(3) 0.044(2) 0.021(2) -0.007(3) 0.057(4)
Cl2 0.056(2) 0.065(2) 0.069(2) 0.0192(18) 0.0053(16) 0.0267(17)
S1 0.0167(10) 0.0234(11) 0.0227(11) -0.0045(8) 0.0013(8) 0.0075(8)
S2 0.0228(11) 0.0180(11) 0.0284(12) -0.0026(8) 0.0012(9) 0.0010(8)
F1 0.042(4) 0.035(4) 0.033(3) -0.010(3) -0.011(3) 0.004(3)
F2 0.052(4) 0.056(5) 0.050(4) -0.026(3) 0.010(3) 0.022(4)
F3 0.074(5) 0.018(3) 0.052(4) 0.004(3) -0.005(4) 0.006(3)
F4 0.050(4) 0.041(4) 0.066(5) -0.005(4) 0.002(4) -0.024(3)
F5 0.043(4) 0.064(5) 0.099(7) 0.018(5) 0.041(4) 0.020(4)
F6 0.045(4) 0.057(5) 0.044(4) 0.020(3) 0.002(3) 0.001(3)
O1 0.017(3) 0.030(4) 0.031(4) -0.008(3) 0.003(3) 0.006(3)
O2 0.033(4) 0.028(4) 0.034(4) 0.003(3) 0.006(3) 0.004(3)
O3 0.026(4) 0.043(4) 0.030(4) -0.006(3) -0.005(3) 0.017(3)
O4 0.028(4) 0.027(4) 0.036(4) -0.006(3) 0.001(3) -0.001(3)
O5 0.047(5) 0.051(6) 0.042(5) 0.015(4) -0.008(4) 0.003(4)
O6 0.052(5) 0.023(4) 0.058(5) -0.005(3) 0.024(4) 0.009(3)
N1 0.012(3) 0.016(3) 0.017(3) 0.002(3) 0.001(2) 0.004(2)
N2 0.016(3) 0.008(3) 0.017(3) 0.000(2) 0.001(2) 0.006(2)
C1 0.027(5) 0.018(4) 0.016(4) 0.006(3) 0.004(3) 0.005(3)
C2 0.026(4) 0.021(4) 0.014(4) 0.006(3) 0.004(3) 0.009(3)
C3 0.025(4) 0.017(4) 0.013(4) 0.005(3) 0.001(3) 0.007(3)
C4 0.024(4) 0.009(4) 0.020(4) 0.005(3) -0.001(3) 0.007(3)
C5 0.026(4) 0.011(4) 0.018(4) 0.004(3) 0.000(3) 0.005(3)
C6 0.027(5) 0.029(5) 0.028(5) 0.008(4) 0.007(4) 0.002(4)
C7 0.030(5) 0.034(5) 0.015(4) 0.000(4) 0.004(3) 0.016(4)
C8 0.024(5) 0.025(5) 0.021(4) 0.002(3) -0.006(3) 0.005(4)
C9 0.026(5) 0.024(5) 0.028(5) 0.004(4) 0.001(4) 0.016(4)
C10 0.038(5) 0.011(4) 0.032(5) -0.002(3) -0.004(4) 0.009(4)
C11 0.024(5) 0.034(6) 0.025(5) 0.015(4) 0.003(4) 0.004(4)
C12 0.044(6) 0.023(5) 0.015(4) 0.007(3) 0.004(4) 0.018(4)
C13 0.035(5) 0.020(4) 0.012(4) 0.006(3) -0.002(3) 0.008(4)
C14 0.028(5) 0.024(5) 0.018(4) 0.008(3) 0.002(3) 0.015(4)
C15 0.038(5) 0.011(4) 0.020(4) 0.005(3) -0.004(4) 0.005(3)
C16 0.026(6) 0.081(10) 0.053(8) 0.038(7) 0.013(5) 0.005(6)
C17 0.090(10) 0.052(8) 0.019(5) 0.006(5) 0.015(5) 0.043(7)
C18 0.054(7) 0.028(6) 0.025(5) 0.002(4) -0.017(5) 0.001(5)
C19 0.037(6) 0.035(6) 0.040(6) 0.013(5) 0.009(4) 0.023(5)
C20 0.065(8) 0.015(5) 0.036(6) 0.006(4) -0.020(5) 0.004(5)
C21 0.020(4) 0.018(4) 0.014(4) 0.001(3) -0.005(3) 0.007(3)
C22 0.021(4) 0.024(5) 0.020(4) -0.002(3) 0.000(3) 0.006(3)
C23 0.026(5) 0.024(5) 0.035(5) 0.003(4) -0.002(4) 0.003(4)
C24 0.040(6) 0.014(5) 0.041(6) -0.006(4) -0.011(4) 0.001(4)
C25 0.046(6) 0.022(5) 0.035(6) -0.010(4) -0.005(5) 0.007(4)
C26 0.029(5) 0.024(5) 0.023(4) -0.004(4) -0.002(4) 0.010(4)
C27 0.021(4) 0.017(4) 0.017(4) 0.001(3) 0.003(3) 0.010(3)
C28 0.018(4) 0.024(5) 0.020(4) -0.003(3) 0.001(3) 0.004(3)
C29 0.023(5) 0.020(5) 0.034(5) 0.000(4) 0.008(4) 0.002(3)
C30 0.031(5) 0.028(5) 0.034(5) -0.002(4) 0.007(4) 0.016(4)
C31 0.038(6) 0.030(6) 0.033(5) -0.010(4) 0.008(4) 0.016(4)
C32 0.021(4) 0.025(5) 0.027(5) -0.008(4) 0.000(3) 0.008(4)
C33 0.036(5) 0.026(5) 0.028(5) -0.004(4) -0.001(4) 0.013(4)
C34 0.017(4) 0.031(6) 0.040(6) 0.002(4) 0.002(4) -0.002(4)
C35 0.058(8) 0.059(9) 0.040(7) -0.008(6) 0.009(6) 0.001(7)

loop_
_atom_type_symbol
_atom_type_description
_atom_type_scat_dispersion_real
_atom_type_scat_dispersion_imag
_atom_type_scat_source
C C 0.0033 0.0016
;
International Tables for Crystallography
(Vol. C, Tables 4.2.6.8 and 6.1.1.4)
;
H H 0.0000 0.0000
;
International Tables for Crystallography
(Vol. C, Table 6.1.1.4)
;
N N 0.0061 0.0033
;
International Tables for Crystallography
(Vol. C, Tables 4.2.6.8 and 6.1.1.4)
;
O O 0.0106 0.0060
;
International Tables for Crystallography
(Vol. C, Tables 4.2.6.8 and 6.1.1.4)
;
F F 0.0171 0.0103
;
International Tables for Crystallography
(Vol. C, Tables 4.2.6.8 and 6.1.1.4)
;
S S 0.1246 0.1234
;
International Tables for Crystallography
(Vol. C, Tables 4.2.6.8 and 6.1.1.4)
;
Ru Ru -1.2594 0.8363
;
International Tables for Crystallography
(Vol. C, Tables 4.2.6.8 and 6.1.1.4)
;
Sn Sn -0.6537 1.4246
;
International Tables for Crystallography
(Vol. C, Tables 4.2.6.8 and 6.1.1.4)
;
Cl Cl 0.1484 0.1585
;
International Tables for Crystallography
(Vol. C, Tables 4.2.6.8 and 6.1.1.4)
;

loop_
_geom_angle_atom_site_label_1
_geom_angle_atom_site_label_2
_geom_angle_atom_site_label_3
_geom_angle
_geom_angle_site_symmetry_1
_geom_angle_site_symmetry_3
_geom_angle_publ_flag
O1 Sn1 O4 176.5(2) . . ?
O1 Sn1 Ru2 90.52(15) . . ?
O4 Sn1 Ru2 91.96(16) . . ?
O1 Sn1 Ru1 90.05(14) . . ?
O4 Sn1 Ru1 89.55(16) . . ?
Ru2 Sn1 Ru1 52.44(2) . . ?
N2 Ru1 N1 107.0(3) . . ?
N2 Ru1 C4 100.8(3) . . ?
N1 Ru1 C4 133.8(3) . . ?
N2 Ru1 C2 157.8(3) . . ?
N1 Ru1 C2 95.2(3) . . ?
C4 Ru1 C2 62.2(3) . . ?
N2 Ru1 C3 133.9(3) . . ?
N1 Ru1 C3 100.4(3) . . ?
C4 Ru1 C3 36.9(3) . . ?
C2 Ru1 C3 37.7(3) . . ?
N2 Ru1 C5 95.9(3) . . ?
N1 Ru1 C5 157.1(3) . . ?
C4 Ru1 C5 37.6(3) . . ?
C2 Ru1 C5 61.9(3) . . ?
C3 Ru1 C5 62.3(3) . . ?
N2 Ru1 C1 124.4(3) . . ?
N1 Ru1 C1 123.1(3) . . ?
C4 Ru1 C1 61.9(3) . . ?
C2 Ru1 C1 36.5(3) . . ?
C3 Ru1 C1 61.9(3) . . ?
C5 Ru1 C1 36.9(3) . . ?
N2 Ru1 Ru2 54.35(17) . . ?
N1 Ru1 Ru2 54.18(19) . . ?
C4 Ru1 Ru2 147.2(2) . . ?
C2 Ru1 Ru2 146.9(2) . . ?
C3 Ru1 Ru2 146.6(2) . . ?
C5 Ru1 Ru2 147.6(2) . . ?
C1 Ru1 Ru2 147.8(2) . . ?
N2 Ru1 Sn1 80.20(18) . . ?
N1 Ru1 Sn1 81.10(18) . . ?
C4 Ru1 Sn1 140.5(2) . . ?
C2 Ru1 Sn1 103.7(2) . . ?
C3 Ru1 Sn1 141.3(2) . . ?
C5 Ru1 Sn1 102.9(2) . . ?
C1 Ru1 Sn1 84.7(2) . . ?
Ru2 Ru1 Sn1 63.10(2) . . ?
N1 Ru2 N2 106.8(3) . . ?
N1 Ru2 C14 105.7(3) . . ?
N2 Ru2 C14 144.3(3) . . ?
N1 Ru2 C15 93.0(3) . . ?
N2 Ru2 C15 151.4(3) . . ?
C14 Ru2 C15 37.4(3) . . ?
N1 Ru2 C13 142.3(3) . . ?
N2 Ru2 C13 107.6(3) . . ?
C14 Ru2 C13 37.5(3) . . ?
C15 Ru2 C13 62.1(3) . . ?
N1 Ru2 C12 151.4(3) . . ?
N2 Ru2 C12 94.3(3) . . ?
C14 Ru2 C12 61.7(3) . . ?
C15 Ru2 C12 61.0(3) . . ?
C13 Ru2 C12 37.0(3) . . ?
N1 Ru2 C11 115.0(3) . . ?
N2 Ru2 C11 114.9(3) . . ?
C14 Ru2 C11 62.0(3) . . ?
C15 Ru2 C11 36.6(4) . . ?
C13 Ru2 C11 62.1(3) . . ?
C12 Ru2 C11 36.7(4) . . ?
N1 Ru2 Ru1 54.27(19) . . ?
N2 Ru2 Ru1 54.11(18) . . ?
C14 Ru2 Ru1 147.7(2) . . ?
C15 Ru2 Ru1 146.6(2) . . ?
C13 Ru2 Ru1 148.3(2) . . ?
C12 Ru2 Ru1 147.9(2) . . ?
C11 Ru2 Ru1 146.1(2) . . ?
N1 Ru2 Sn1 81.93(19) . . ?
N2 Ru2 Sn1 80.88(18) . . ?
C14 Ru2 Sn1 89.6(2) . . ?
C15 Ru2 Sn1 123.0(3) . . ?
C13 Ru2 Sn1 88.7(2) . . ?
C12 Ru2 Sn1 121.2(3) . . ?
C11 Ru2 Sn1 149.4(2) . . ?
Ru1 Ru2 Sn1 64.46(2) . . ?
O3 S1 O2 117.4(4) . . ?
O3 S1 O1 113.9(4) . . ?
O2 S1 O1 113.0(4) . . ?
O3 S1 C33 105.0(4) . . ?
O2 S1 C33 103.9(5) . . ?
O1 S1 C33 101.2(4) . . ?
O5 S2 O6 117.2(6) . . ?
O5 S2 O4 114.4(5) . . ?
O6 S2 O4 112.7(5) . . ?
O5 S2 C34 104.2(5) . . ?
O6 S2 C34 103.9(5) . . ?
O4 S2 C34 102.2(5) . . ?
S1 O1 Sn1 121.5(4) . . ?
S2 O4 Sn1 146.4(4) . . ?
C21 N1 Ru2 125.1(5) . . ?
C21 N1 Ru1 124.7(5) . . ?
Ru2 N1 Ru1 71.6(2) . . ?
C21 N1 H1 110.1 . . ?
Ru2 N1 H1 110.1 . . ?
Ru1 N1 H1 110.1 . . ?
C27 N2 Ru1 124.8(5) . . ?
C27 N2 Ru2 125.7(5) . . ?
Ru1 N2 Ru2 71.5(2) . . ?
C27 N2 H2 109.9 . . ?
Ru1 N2 H2 109.9 . . ?
Ru2 N2 H2 109.9 . . ?
C2 C1 C5 108.0(8) . . ?
C2 C1 C6 125.6(8) . . ?
C5 C1 C6 126.2(8) . . ?
C2 C1 Ru1 70.1(5) . . ?
C5 C1 Ru1 70.2(5) . . ?
C6 C1 Ru1 128.8(6) . . ?
C1 C2 C3 108.5(7) . . ?
C1 C2 C7 125.9(8) . . ?
C3 C2 C7 125.3(8) . . ?
C1 C2 Ru1 73.4(5) . . ?
C3 C2 Ru1 71.3(5) . . ?
C7 C2 Ru1 125.8(6) . . ?
C4 C3 C2 107.4(7) . . ?
C4 C3 C8 125.9(8) . . ?
C2 C3 C8 126.5(8) . . ?
C4 C3 Ru1 71.3(5) . . ?
C2 C3 Ru1 71.0(5) . . ?
C8 C3 Ru1 127.0(6) . . ?
C3 C4 C5 108.3(7) . . ?
C3 C4 C9 125.6(8) . . ?
C5 C4 C9 125.6(8) . . ?
C3 C4 Ru1 71.8(4) . . ?
C5 C4 Ru1 71.6(4) . . ?
C9 C4 Ru1 128.6(6) . . ?
C1 C5 C4 107.6(7) . . ?
C1 C5 C10 126.8(8) . . ?
C4 C5 C10 125.4(8) . . ?
C1 C5 Ru1 72.9(5) . . ?
C4 C5 Ru1 70.8(4) . . ?
C10 C5 Ru1 126.2(6) . . ?
C1 C6 H6A 109.5 . . ?
C1 C6 H6B 109.5 . . ?
H6A C6 H6B 109.5 . . ?
C1 C6 H6C 109.5 . . ?
H6A C6 H6C 109.5 . . ?
H6B C6 H6C 109.5 . . ?
C2 C7 H7A 109.5 . . ?
C2 C7 H7B 109.5 . . ?
H7A C7 H7B 109.5 . . ?
C2 C7 H7C 109.5 . . ?
H7A C7 H7C 109.5 . . ?
H7B C7 H7C 109.5 . . ?
C3 C8 H8A 109.5 . . ?
C3 C8 H8B 109.5 . . ?
H8A C8 H8B 109.5 . . ?
C3 C8 H8C 109.5 . . ?
H8A C8 H8C 109.5 . . ?
H8B C8 H8C 109.5 . . ?
C4 C9 H9A 109.5 . . ?
C4 C9 H9B 109.5 . . ?
H9A C9 H9B 109.5 . . ?
C4 C9 H9C 109.5 . . ?
H9A C9 H9C 109.5 . . ?
H9B C9 H9C 109.5 . . ?
C5 C10 H10A 109.5 . . ?
C5 C10 H10B 109.5 . . ?
H10A C10 H10B 109.5 . . ?
C5 C10 H10C 109.5 . . ?
H10A C10 H10C 109.5 . . ?
H10B C10 H10C 109.5 . . ?
C15 C11 C12 106.6(8) . . ?
C15 C11 C16 126.1(11) . . ?
C12 C11 C16 127.1(11) . . ?
C15 C11 Ru2 70.2(5) . . ?
C12 C11 Ru2 70.7(5) . . ?
C16 C11 Ru2 127.4(7) . . ?
C11 C12 C13 109.8(8) . . ?
C11 C12 C17 125.6(10) . . ?
C13 C12 C17 124.4(10) . . ?
C11 C12 Ru2 72.7(5) . . ?
C13 C12 Ru2 71.3(5) . . ?
C17 C12 Ru2 126.9(6) . . ?
C12 C13 C14 106.7(8) . . ?
C12 C13 C18 127.0(9) . . ?
C14 C13 C18 125.7(9) . . ?
C12 C13 Ru2 71.8(5) . . ?
C14 C13 Ru2 70.6(5) . . ?
C18 C13 Ru2 129.1(6) . . ?
C15 C14 C13 107.6(8) . . ?
C15 C14 C19 124.2(9) . . ?
C13 C14 C19 127.6(9) . . ?
C15 C14 Ru2 71.8(5) . . ?
C13 C14 Ru2 72.0(5) . . ?
C19 C14 Ru2 128.5(6) . . ?
C11 C15 C14 109.2(8) . . ?
C11 C15 C20 126.0(9) . . ?
C14 C15 C20 124.4(9) . . ?
C11 C15 Ru2 73.2(5) . . ?
C14 C15 Ru2 70.8(5) . . ?
C20 C15 Ru2 127.5(6) . . ?
C11 C16 H16A 109.5 . . ?
C11 C16 H16B 109.5 . . ?
H16A C16 H16B 109.5 . . ?
C11 C16 H16C 109.5 . . ?
H16A C16 H16C 109.5 . . ?
H16B C16 H16C 109.5 . . ?
C12 C17 H17A 109.5 . . ?
C12 C17 H17B 109.5 . . ?
H17A C17 H17B 109.5 . . ?
C12 C17 H17C 109.5 . . ?
H17A C17 H17C 109.5 . . ?
H17B C17 H17C 109.5 . . ?
C13 C18 H18A 109.5 . . ?
C13 C18 H18B 109.5 . . ?
H18A C18 H18B 109.5 . . ?
C13 C18 H18C 109.5 . . ?
H18A C18 H18C 109.5 . . ?
H18B C18 H18C 109.5 . . ?
C14 C19 H19A 109.5 . . ?
C14 C19 H19B 109.5 . . ?
H19A C19 H19B 109.5 . . ?
C14 C19 H19C 109.5 . . ?
H19A C19 H19C 109.5 . . ?
H19B C19 H19C 109.5 . . ?
C15 C20 H20A 109.5 . . ?
C15 C20 H20B 109.5 . . ?
H20A C20 H20B 109.5 . . ?
C15 C20 H20C 109.5 . . ?
H20A C20 H20C 109.5 . . ?
H20B C20 H20C 109.5 . . ?
C22 C21 C26 118.7(8) . . ?
C22 C21 N1 122.2(7) . . ?
C26 C21 N1 119.1(8) . . ?
C23 C22 C21 120.8(8) . . ?
C23 C22 H22 119.6 . . ?
C21 C22 H22 119.6 . . ?
C24 C23 C22 119.9(9) . . ?
C24 C23 H23 120.1 . . ?
C22 C23 H23 120.1 . . ?
C25 C24 C23 120.2(9) . . ?
C25 C24 H24 119.9 . . ?
C23 C24 H24 119.9 . . ?
C24 C25 C26 119.9(9) . . ?
C24 C25 H25 120.0 . . ?
C26 C25 H25 120.0 . . ?
C25 C26 C21 120.5(9) . . ?
C25 C26 H26 119.8 . . ?
C21 C26 H26 119.8 . . ?
C32 C27 C28 119.0(8) . . ?
C32 C27 N2 119.6(8) . . ?
C28 C27 N2 121.4(7) . . ?
C29 C28 C27 120.0(8) . . ?
C29 C28 H28 120.0 . . ?
C27 C28 H28 120.0 . . ?
C28 C29 C30 120.2(9) . . ?
C28 C29 H29 119.9 . . ?
C30 C29 H29 119.9 . . ?
C29 C30 C31 119.8(9) . . ?
C29 C30 H30 120.1 . . ?
C31 C30 H30 120.1 . . ?
C32 C31 C30 120.1(9) . . ?
C32 C31 H31 120.0 . . ?
C30 C31 H31 120.0 . . ?
C31 C32 C27 120.9(9) . . ?
C31 C32 H32 119.5 . . ?
C27 C32 H32 119.5 . . ?
F3 C33 F1 107.8(9) . . ?
F3 C33 F2 107.7(8) . . ?
F1 C33 F2 107.3(8) . . ?
F3 C33 S1 111.9(7) . . ?
F1 C33 S1 111.7(7) . . ?
F2 C33 S1 110.3(7) . . ?
F6 C34 F5 107.9(9) . . ?
F6 C34 F4 106.3(9) . . ?
F5 C34 F4 108.7(9) . . ?
F6 C34 S2 111.6(7) . . ?
F5 C34 S2 111.6(8) . . ?
F4 C34 S2 110.4(7) . . ?
Cl2 C35 Cl1 112.1(8) . . ?
Cl2 C35 H35A 109.2 . . ?
Cl1 C35 H35A 109.2 . . ?
Cl2 C35 H35B 109.2 . . ?
Cl1 C35 H35B 109.2 . . ?
H35A C35 H35B 107.9 . . ?

loop_
_geom_bond_atom_site_label_1
_geom_bond_atom_site_label_2
_geom_bond_distance
_geom_bond_site_symmetry_2
_geom_bond_publ_flag
Sn1 O1 2.510(6) . ?
Sn1 O4 2.558(7) . ?
Sn1 Ru2 2.7203(9) . ?
Sn1 Ru1 2.7524(8) . ?
Ru1 N2 2.065(6) . ?
Ru1 N1 2.069(7) . ?
Ru1 C4 2.237(8) . ?
Ru1 C2 2.240(8) . ?
Ru1 C3 2.244(8) . ?
Ru1 C5 2.247(8) . ?
Ru1 C1 2.282(8) . ?
Ru1 Ru2 2.4183(9) . ?
Ru2 N1 2.067(7) . ?
Ru2 N2 2.072(6) . ?
Ru2 C14 2.224(8) . ?
Ru2 C15 2.238(8) . ?
Ru2 C13 2.243(8) . ?
Ru2 C12 2.250(9) . ?
Ru2 C11 2.276(9) . ?
Cl1 C35 1.748(16) . ?
Cl2 C35 1.736(14) . ?
S1 O3 1.427(7) . ?
S1 O2 1.433(7) . ?
S1 O1 1.467(6) . ?
S1 C33 1.819(10) . ?
S2 O5 1.425(8) . ?
S2 O6 1.434(8) . ?
S2 O4 1.453(7) . ?
S2 C34 1.827(10) . ?
F1 C33 1.332(11) . ?
F2 C33 1.341(12) . ?
F3 C33 1.324(12) . ?
F4 C34 1.338(12) . ?
F5 C34 1.322(12) . ?
F6 C34 1.323(12) . ?
N1 C21 1.425(10) . ?
N1 H1 1.0000 . ?
N2 C27 1.432(10) . ?
N2 H2 1.0000 . ?
C1 C2 1.417(12) . ?
C1 C5 1.434(12) . ?
C1 C6 1.509(12) . ?
C2 C3 1.448(12) . ?
C2 C7 1.504(12) . ?
C3 C4 1.419(11) . ?
C3 C8 1.496(12) . ?
C4 C5 1.446(12) . ?
C4 C9 1.503(12) . ?
C5 C10 1.493(12) . ?
C6 H6A 0.9800 . ?
C6 H6B 0.9800 . ?
C6 H6C 0.9800 . ?
C7 H7A 0.9800 . ?
C7 H7B 0.9800 . ?
C7 H7C 0.9800 . ?
C8 H8A 0.9800 . ?
C8 H8B 0.9800 . ?
C8 H8C 0.9800 . ?
C9 H9A 0.9800 . ?
C9 H9B 0.9800 . ?
C9 H9C 0.9800 . ?
C10 H10A 0.9800 . ?
C10 H10B 0.9800 . ?
C10 H10C 0.9800 . ?
C11 C15 1.416(14) . ?
C11 C12 1.423(14) . ?
C11 C16 1.493(14) . ?
C12 C13 1.425(14) . ?
C12 C17 1.513(13) . ?
C13 C14 1.435(12) . ?
C13 C18 1.489(13) . ?
C14 C15 1.429(13) . ?
C14 C19 1.504(12) . ?
C15 C20 1.505(13) . ?
C16 H16A 0.9800 . ?
C16 H16B 0.9800 . ?
C16 H16C 0.9800 . ?
C17 H17A 0.9800 . ?
C17 H17B 0.9800 . ?
C17 H17C 0.9800 . ?
C18 H18A 0.9800 . ?
C18 H18B 0.9800 . ?
C18 H18C 0.9800 . ?
C19 H19A 0.9800 . ?
C19 H19B 0.9800 . ?
C19 H19C 0.9800 . ?
C20 H20A 0.9800 . ?
C20 H20B 0.9800 . ?
C20 H20C 0.9800 . ?
C21 C22 1.393(12) . ?
C21 C26 1.397(12) . ?
C22 C23 1.387(12) . ?
C22 H22 0.9500 . ?
C23 C24 1.385(14) . ?
C23 H23 0.9500 . ?
C24 C25 1.383(16) . ?
C24 H24 0.9500 . ?
C25 C26 1.391(13) . ?
C25 H25 0.9500 . ?
C26 H26 0.9500 . ?
C27 C32 1.390(12) . ?
C27 C28 1.399(12) . ?
C28 C29 1.384(12) . ?
C28 H28 0.9500 . ?
C29 C30 1.386(13) . ?
C29 H29 0.9500 . ?
C30 C31 1.391(14) . ?
C30 H30 0.9500 . ?
C31 C32 1.370(12) . ?
C31 H31 0.9500 . ?
C32 H32 0.9500 . ?
C35 H35A 0.9900 . ?
C35 H35B 0.9900 . ?

loop_
_geom_torsion_atom_site_label_1
_geom_torsion_atom_site_label_2
_geom_torsion_atom_site_label_3
_geom_torsion_atom_site_label_4
_geom_torsion
_geom_torsion_site_symmetry_1
_geom_torsion_site_symmetry_2
_geom_torsion_site_symmetry_3
_geom_torsion_site_symmetry_4
_geom_torsion_publ_flag
O3 S1 O1 Sn1 71.4(6) . . . . ?
O2 S1 O1 Sn1 -66.1(5) . . . . ?
C33 S1 O1 Sn1 -176.5(4) . . . . ?
O5 S2 O4 Sn1 -47.7(9) . . . . ?
O6 S2 O4 Sn1 175.1(7) . . . . ?
C34 S2 O4 Sn1 64.3(9) . . . . ?
C5 C1 C2 C3 2.8(9) . . . . ?
C6 C1 C2 C3 -172.8(8) . . . . ?
Ru1 C1 C2 C3 63.1(6) . . . . ?
C5 C1 C2 C7 177.2(8) . . . . ?
C6 C1 C2 C7 1.6(14) . . . . ?
Ru1 C1 C2 C7 -122.5(8) . . . . ?
C5 C1 C2 Ru1 -60.2(6) . . . . ?
C6 C1 C2 Ru1 124.1(9) . . . . ?
C1 C2 C3 C4 -2.0(9) . . . . ?
C7 C2 C3 C4 -176.5(8) . . . . ?
Ru1 C2 C3 C4 62.4(5) . . . . ?
C1 C2 C3 C8 173.2(8) . . . . ?
C7 C2 C3 C8 -1.3(13) . . . . ?
Ru1 C2 C3 C8 -122.4(8) . . . . ?
C1 C2 C3 Ru1 -64.4(6) . . . . ?
C7 C2 C3 Ru1 121.1(8) . . . . ?
C2 C3 C4 C5 0.4(9) . . . . ?
C8 C3 C4 C5 -174.8(8) . . . . ?
Ru1 C3 C4 C5 62.6(5) . . . . ?
C2 C3 C4 C9 172.9(8) . . . . ?
C8 C3 C4 C9 -2.3(13) . . . . ?
Ru1 C3 C4 C9 -124.9(8) . . . . ?
C2 C3 C4 Ru1 -62.2(6) . . . . ?
C8 C3 C4 Ru1 122.6(8) . . . . ?
C2 C1 C5 C4 -2.5(9) . . . . ?
C6 C1 C5 C4 173.1(8) . . . . ?
Ru1 C1 C5 C4 -62.7(5) . . . . ?
C2 C1 C5 C10 -177.1(8) . . . . ?
C6 C1 C5 C10 -1.5(14) . . . . ?
Ru1 C1 C5 C10 122.7(9) . . . . ?
C2 C1 C5 Ru1 60.2(6) . . . . ?
C6 C1 C5 Ru1 -124.2(9) . . . . ?
C3 C4 C5 C1 1.3(9) . . . . ?
C9 C4 C5 C1 -171.2(8) . . . . ?
Ru1 C4 C5 C1 64.1(6) . . . . ?
C3 C4 C5 C10 175.9(8) . . . . ?
C9 C4 C5 C10 3.5(13) . . . . ?
Ru1 C4 C5 C10 -121.3(8) . . . . ?
C3 C4 C5 Ru1 -62.8(5) . . . . ?
C9 C4 C5 Ru1 124.7(8) . . . . ?
C15 C11 C12 C13 -0.6(10) . . . . ?
C16 C11 C12 C13 175.2(9) . . . . ?
Ru2 C11 C12 C13 -62.0(6) . . . . ?
C15 C11 C12 C17 -175.2(9) . . . . ?
C16 C11 C12 C17 0.5(15) . . . . ?
Ru2 C11 C12 C17 123.4(9) . . . . ?
C15 C11 C12 Ru2 61.4(6) . . . . ?
C16 C11 C12 Ru2 -122.8(10) . . . . ?
C11 C12 C13 C14 0.6(10) . . . . ?
C17 C12 C13 C14 175.3(8) . . . . ?
Ru2 C12 C13 C14 -62.3(6) . . . . ?
C11 C12 C13 C18 -171.5(9) . . . . ?
C17 C12 C13 C18 3.2(14) . . . . ?
Ru2 C12 C13 C18 125.6(9) . . . . ?
C11 C12 C13 Ru2 62.9(6) . . . . ?
C17 C12 C13 Ru2 -122.4(9) . . . . ?
C12 C13 C14 C15 -0.3(9) . . . . ?
C18 C13 C14 C15 171.9(8) . . . . ?
Ru2 C13 C14 C15 -63.4(6) . . . . ?
C12 C13 C14 C19 -171.7(8) . . . . ?
C18 C13 C14 C19 0.5(14) . . . . ?
Ru2 C13 C14 C19 125.2(9) . . . . ?
C12 C13 C14 Ru2 63.1(6) . . . . ?
C18 C13 C14 Ru2 -124.7(9) . . . . ?
C12 C11 C15 C14 0.4(10) . . . . ?
C16 C11 C15 C14 -175.4(9) . . . . ?
Ru2 C11 C15 C14 62.0(6) . . . . ?
C12 C11 C15 C20 173.8(8) . . . . ?
C16 C11 C15 C20 -2.0(15) . . . . ?
Ru2 C11 C15 C20 -124.5(9) . . . . ?
C12 C11 C15 Ru2 -61.7(6) . . . . ?
C16 C11 C15 Ru2 122.5(10) . . . . ?
C13 C14 C15 C11 0.0(10) . . . . ?
C19 C14 C15 C11 171.8(8) . . . . ?
Ru2 C14 C15 C11 -63.5(6) . . . . ?
C13 C14 C15 C20 -173.6(8) . . . . ?
C19 C14 C15 C20 -1.9(14) . . . . ?
Ru2 C14 C15 C20 122.9(9) . . . . ?
C13 C14 C15 Ru2 63.5(6) . . . . ?
C19 C14 C15 Ru2 -124.7(9) . . . . ?
Ru2 N1 C21 C22 38.9(10) . . . . ?
Ru1 N1 C21 C22 -52.0(10) . . . . ?
Ru2 N1 C21 C26 -139.7(7) . . . . ?
Ru1 N1 C21 C26 129.4(7) . . . . ?
C26 C21 C22 C23 -0.2(13) . . . . ?
N1 C21 C22 C23 -178.8(8) . . . . ?
C21 C22 C23 C24 1.2(14) . . . . ?
C22 C23 C24 C25 -1.4(15) . . . . ?
C23 C24 C25 C26 0.6(16) . . . . ?
C24 C25 C26 C21 0.5(15) . . . . ?
C22 C21 C26 C25 -0.7(13) . . . . ?
N1 C21 C26 C25 178.0(8) . . . . ?
Ru1 N2 C27 C32 -131.6(7) . . . . ?
Ru2 N2 C27 C32 137.0(7) . . . . ?
Ru1 N2 C27 C28 48.4(10) . . . . ?
Ru2 N2 C27 C28 -43.0(10) . . . . ?
C32 C27 C28 C29 -0.1(13) . . . . ?
N2 C27 C28 C29 179.9(8) . . . . ?
C27 C28 C29 C30 0.7(14) . . . . ?
C28 C29 C30 C31 -1.2(15) . . . . ?
C29 C30 C31 C32 1.1(16) . . . . ?
C30 C31 C32 C27 -0.5(16) . . . . ?
C28 C27 C32 C31 0.0(14) . . . . ?
N2 C27 C32 C31 179.9(8) . . . . ?
O3 S1 C33 F3 54.9(8) . . . . ?
O2 S1 C33 F3 178.8(7) . . . . ?
O1 S1 C33 F3 -63.9(8) . . . . ?
O3 S1 C33 F1 175.8(7) . . . . ?
O2 S1 C33 F1 -60.3(8) . . . . ?
O1 S1 C33 F1 57.0(8) . . . . ?
O3 S1 C33 F2 -64.9(8) . . . . ?
O2 S1 C33 F2 59.0(8) . . . . ?
O1 S1 C33 F2 176.3(7) . . . . ?
O5 S2 C34 F6 176.2(8) . . . . ?
O6 S2 C34 F6 -60.6(9) . . . . ?
O4 S2 C34 F6 56.8(8) . . . . ?
O5 S2 C34 F5 55.3(9) . . . . ?
O6 S2 C34 F5 178.5(8) . . . . ?
O4 S2 C34 F5 -64.1(9) . . . . ?
O5 S2 C34 F4 -65.8(9) . . . . ?
O6 S2 C34 F4 57.4(9) . . . . ?
O4 S2 C34 F4 174.8(7) . . . . ?
